data_4126913
loop_
_publ_author_name
'Zhang, Guanyun'
'Li, Wenyun'
'Liu, Caiyun'
'Jia, Jiong'
'Tung, Chen-Ho'
'Wang, Yifeng'

_publ_section_title
;
 Titanium-Oxide Host Clusters with Exchangeable Guests.
;
_journal_name_full 'Journal of the American Chemical Society'
_journal_paper_doi 10.1021/jacs.7b10565
_journal_year 2017
_chemical_formula_moiety 'C18 Cl6 N6 O60 Rb3 Ti12, 11.97(Cl), 9(O)'
_chemical_formula_sum 'C18 Cl18 N6 O79 Rb3 Ti12'
_chemical_formula_weight 3033.55
_chemical_name_systematic
;
 ?
;
_space_group_crystal_system trigonal
_space_group_IT_number 148
_space_group_name_Hall '-R 3'
_space_group_name_H-M_alt 'R -3'
_symmetry_space_group_name_Hall '-R 3'
_symmetry_space_group_name_H-M 'R -3 :H'
_atom_sites_solution_primary direct
_audit_creation_date 2017-08-02
_audit_creation_method
;
Olex2 1.2
(compiled 2017.07.20 svn.r3457 for OlexSys, GUI svn.r5370)
;
_cell_angle_alpha 90
_cell_angle_beta 90
_cell_angle_gamma 120
_cell_formula_units_Z 6
_cell_length_a 18.3578(7)
_cell_length_b 18.3578(7)
_cell_length_c 62.096(4)
_cell_measurement_reflns_used 9958
_cell_measurement_temperature 173
_cell_measurement_theta_max 28.992
_cell_measurement_theta_min 2.219
_cell_volume 18123.2(15)
_computing_cell_refinement 'SAINT v8.37A (Bruker, 2015)'
_computing_data_reduction 'SAINT v8.37A (Bruker, 2015)'
_computing_molecular_graphics 'Olex2 (Dolomanov et al., 2009)'
_computing_publication_material 'Olex2 (Dolomanov et al., 2009)'
_computing_structure_refinement 'ShelXL (Sheldrick, 2015)'
_computing_structure_solution 'SIR2004 (Burla et al., 2007)'
_diffrn_ambient_temperature 173.0
_diffrn_measured_fraction_theta_full 1.000
_diffrn_measured_fraction_theta_max 0.956
_diffrn_measurement_device_type 'CCD area detector'
_diffrn_measurement_method 'phi and omega scans'
_diffrn_radiation_monochromator graphite
_diffrn_radiation_type MoK\a
_diffrn_radiation_wavelength 0.71073
_diffrn_reflns_av_R_equivalents 0.0637
_diffrn_reflns_av_unetI/netI 0.0558
_diffrn_reflns_Laue_measured_fraction_full 1.000
_diffrn_reflns_Laue_measured_fraction_max 0.956
_diffrn_reflns_limit_h_max 24
_diffrn_reflns_limit_h_min -24
_diffrn_reflns_limit_k_max 24
_diffrn_reflns_limit_k_min -24
_diffrn_reflns_limit_l_max 83
_diffrn_reflns_limit_l_min -80
_diffrn_reflns_number 74110
_diffrn_reflns_point_group_measured_fraction_full 1.000
_diffrn_reflns_point_group_measured_fraction_max 0.956
_diffrn_reflns_theta_full 26.000
_diffrn_reflns_theta_max 28.992
_diffrn_reflns_theta_min 0.984
_exptl_absorpt_coefficient_mu 2.441
_exptl_absorpt_correction_T_max 0.7458
_exptl_absorpt_correction_T_min 0.6429
_exptl_absorpt_process_details
;
SADABS-2014/5 (Bruker,2014/5) was used for absorption correction.
wR2(int) was 0.0858 before and 0.0509 after correction.
The Ratio of minimum to maximum transmission is 0.8620.
The \l/2 correction factor is 0.00150.
;
_exptl_crystal_colour 'clear colourless'
_exptl_crystal_colour_lustre clear
_exptl_crystal_colour_primary colourless
_exptl_crystal_density_diffrn 1.668
_exptl_crystal_description block
_exptl_crystal_F_000 8778
_refine_diff_density_max 3.070
_refine_diff_density_min -3.349
_refine_diff_density_rms 0.323
_refine_ls_extinction_method none
_refine_ls_goodness_of_fit_ref 1.074
_refine_ls_hydrogen_treatment undef
_refine_ls_matrix_type full
_refine_ls_number_parameters 380
_refine_ls_number_reflns 10265
_refine_ls_number_restraints 6
_refine_ls_restrained_S_all 1.075
_refine_ls_R_factor_all 0.1535
_refine_ls_R_factor_gt 0.1242
_refine_ls_shift/su_max 0.001
_refine_ls_shift/su_mean 0.000
_refine_ls_structure_factor_coef Fsqd
_refine_ls_weighting_details 'w=1/[\s^2^(Fo^2^)+(0.1561P)^2^+1735.3624P] where P=(Fo^2^+2Fc^2^)/3'
_refine_ls_weighting_scheme calc
_refine_ls_wR_factor_gt 0.3546
_refine_ls_wR_factor_ref 0.3685
_reflns_Friedel_coverage 0.000
_reflns_number_gt 7274
_reflns_number_total 10265
_reflns_threshold_expression 'I > 2\s(I)'
_cod_data_source_file ja7b10565_si_008.cif
_cod_data_source_block r-3_sqd
_cod_original_cell_volume 18123.2(19)
_cod_database_code 4126913
_shelxl_version_number 2013-4
_shelx_space_group_comment
;
The symmetry employed for this shelxl refinement is uniquely defined
by the following loop, which should always be used as a source of
symmetry information in preference to the above space-group names.
They are only intended as comments.
;
_olex2_refinement_description
;
1. Uiso/Uaniso restraints and constraints
Uanis(O21) \\sim Ueq: with sigma of 0.01 and sigma for terminal atoms of 0.02
2. Others
 Fixed Sof: Cl4(0.5) Cl8(0.5) Cl10(0.825) Cl3(0.5)
;
_olex2_submission_special_instructions 'No special instructions were received'
_platon_squeeze_void_probe_radius 1.20

loop_
_space_group_symop_operation_xyz
'x, y, z'
'-y, x-y, z'
'-x+y, -x, z'
'x+2/3, y+1/3, z+1/3'
'-y+2/3, x-y+1/3, z+1/3'
'-x+y+2/3, -x+1/3, z+1/3'
'x+1/3, y+2/3, z+2/3'
'-y+1/3, x-y+2/3, z+2/3'
'-x+y+1/3, -x+2/3, z+2/3'
'-x, -y, -z'
'y, -x+y, -z'
'x-y, x, -z'
'-x+2/3, -y+1/3, -z+1/3'
'y+2/3, -x+y+1/3, -z+1/3'
'x-y+2/3, x+1/3, -z+1/3'
'-x+1/3, -y+2/3, -z+2/3'
'y+1/3, -x+y+2/3, -z+2/3'
'x-y+1/3, x+2/3, -z+2/3'

loop_
_atom_site_label
_atom_site_type_symbol
_atom_site_fract_x
_atom_site_fract_y
_atom_site_fract_z
_atom_site_U_iso_or_equiv
_atom_site_adp_type
_atom_site_occupancy
_atom_site_site_symmetry_order
_atom_site_calc_flag
_atom_site_refinement_flags_posn
_atom_site_refinement_flags_adp
_atom_site_refinement_flags_occupancy
Rb1 Rb 0.0000 1.0000 0.0000 0.0258(5) Uani 1 6 d S T P
Rb2 Rb 0.0000 1.0000 0.06310(3) 0.0296(4) Uani 1 3 d S T P
Ti1 Ti 0.20577(11) 1.16830(10) 0.02911(3) 0.0136(4) Uani 1 1 d . . .
Ti2 Ti 0.16651(11) 0.95988(11) 0.02905(3) 0.0136(4) Uani 1 1 d . . .
Cl1 Cl 0.1607(2) 1.0544(2) 0.09694(5) 0.0359(7) Uani 1 1 d . . .
O1 O 0.1628(5) 0.9630(5) 0.00002(11) 0.0217(15) Uani 1 1 d . . .
O2 O 0.1798(4) 1.0620(4) 0.03607(11) 0.0179(14) Uani 1 1 d . . .
O3 O 0.0535(4) 0.8982(4) 0.03451(11) 0.0161(13) Uani 1 1 d . . .
O4 O 0.1739(5) 0.8489(5) 0.02983(13) 0.0223(15) Uani 1 1 d . . .
O5 O 0.2998(5) 1.0108(5) 0.02683(14) 0.0274(17) Uani 1 1 d . . .
O6 O 0.1970(5) 0.9542(5) 0.06265(12) 0.0241(16) Uani 1 1 d . . .
O7 O 0.3358(5) 1.2069(5) 0.02650(14) 0.0285(17) Uani 1 1 d . . .
O8 O 0.2574(4) 1.3000(4) 0.02959(12) 0.0191(14) Uani 1 1 d . . .
O9 O 0.2426(5) 1.1969(5) 0.06250(11) 0.0238(16) Uani 1 1 d . . .
O20 O 0.1500(11) 0.7021(11) -0.0065(2) 0.078(4) Uani 1 1 d . . .
N2 N 0.2472(10) 0.7577(10) 0.0302(3) 0.070(5) Uani 1 1 d . . .
C4 C 0.1182(7) 0.7726(6) 0.03043(16) 0.0193(19) Uani 1 1 d . . .
C5 C 0.1505(8) 0.7097(7) 0.0319(2) 0.033(3) Uani 1 1 d . . .
C6 C 0.114(2) 0.643(2) 0.0176(5) 0.108(9) Uiso 1 1 d . . .
Rb3 Rb 0.3333 0.6667 0.10352(3) 0.0291(4) Uani 1 3 d S T P
Rb4 Rb 0.3333 0.6667 0.1667 0.0263(5) Uani 1 6 d S T P
Ti3 Ti 0.12749(11) 0.62927(11) 0.13753(3) 0.0137(4) Uani 1 1 d . . .
Ti4 Ti 0.16693(11) 0.46015(10) 0.13757(3) 0.0137(4) Uani 1 1 d . . .
Cl7 Cl 0.1727(2) 0.5604(2) 0.06982(5) 0.0368(7) Uani 1 1 d . . .
O10 O -0.0019(5) 0.5370(5) 0.13981(13) 0.0272(17) Uani 1 1 d . . .
O11 O 0.0752(5) 0.7086(5) 0.13660(12) 0.0210(15) Uani 1 1 d . . .
O12 O 0.0903(5) 0.6192(5) 0.10431(11) 0.0226(15) Uani 1 1 d . . .
O13 O 0.1339(5) 0.6296(5) 0.16684(11) 0.0214(15) Uani 1 1 d . . .
O14 O 0.2316(4) 0.7204(4) 0.13193(11) 0.0159(13) Uani 1 1 d . . .
O15 O 0.1535(5) 0.5480(4) 0.13048(11) 0.0184(14) Uani 1 1 d . . .
O16 O 0.0331(5) 0.3780(5) 0.13968(14) 0.0289(17) Uani 1 1 d . . .
O17 O 0.1360(5) 0.4237(5) 0.10432(12) 0.0262(16) Uani 1 1 d . . .
O18 O 0.1597(5) 0.3420(4) 0.13655(13) 0.0210(15) Uani 1 1 d . . .
O19 O 0.0343(11) 0.8169(11) 0.1720(3) 0.082(4) Uani 1 1 d . . .
N1 N 0.0907(11) 0.9136(11) 0.1335(3) 0.066(4) Uani 1 1 d . . .
C1 C 0.1063(6) 0.7861(7) 0.13595(16) 0.0185(19) Uani 1 1 d . . .
C2 C 0.0443(7) 0.8172(7) 0.1338(2) 0.028(2) Uani 1 1 d . . .
C3 C -0.0211(15) 0.7828(15) 0.1524(4) 0.077(6) Uiso 1 1 d . . .
Cl4 Cl 0.3954(5) 1.0163(6) 0.06673(19) 0.067(3) Uani 0.5 1 d . . .
Cl8 Cl 0.3625(4) 0.9127(5) 0.00047(12) 0.0422(15) Uani 0.5 1 d . . .
Cl6 Cl 0.3333 0.6667 0.0102(2) 0.081(3) Uani 1 3 d S T P
Cl2 Cl 0.0000 1.0000 0.15662(18) 0.074(2) Uani 1 3 d S T P
Cl10 Cl -0.0299(4) 0.2157(4) 0.16519(12) 0.0780(18) Uani 0.825 1 d . . .
Cl3 Cl 0.3509(6) 1.0627(5) 0.09970(15) 0.058(2) Uani 0.5 1 d . . .
Cl5 Cl 0.1127(2) 0.7795(2) 0.08338(5) 0.0355(7) Uani 1 1 d . . .
O21 O -0.0621(14) 0.8674(17) 0.1997(3) 0.133(8) Uani 1 1 d . U .
O23 O 0.2142(17) 0.6118(17) -0.0354(4) 0.145(9) Uiso 1 1 d . . .
O22 O -0.2032(17) 0.7424(15) 0.2321(3) 0.135(9) Uani 1 1 d . . .

loop_
_atom_site_aniso_label
_atom_site_aniso_U_11
_atom_site_aniso_U_22
_atom_site_aniso_U_33
_atom_site_aniso_U_23
_atom_site_aniso_U_13
_atom_site_aniso_U_12
Rb1 0.0266(8) 0.0266(8) 0.0240(12) 0.000 0.000 0.0133(4)
Rb2 0.0323(6) 0.0323(6) 0.0243(9) 0.000 0.000 0.0161(3)
Ti1 0.0143(8) 0.0129(8) 0.0122(8) -0.0014(6) -0.0024(6) 0.0057(6)
Ti2 0.0149(8) 0.0149(8) 0.0127(8) 0.0004(6) -0.0013(6) 0.0087(6)
Cl1 0.0483(18) 0.0361(16) 0.0221(13) 0.0014(11) 0.0000(12) 0.0202(14)
O1 0.029(4) 0.023(4) 0.013(3) 0.002(3) 0.001(3) 0.013(3)
O2 0.020(3) 0.019(3) 0.018(3) -0.003(3) -0.002(3) 0.012(3)
O3 0.012(3) 0.016(3) 0.020(3) 0.000(3) 0.002(2) 0.007(3)
O4 0.016(3) 0.024(4) 0.032(4) 0.000(3) 0.000(3) 0.014(3)
O5 0.016(4) 0.021(4) 0.041(5) 0.004(3) 0.002(3) 0.006(3)
O6 0.034(4) 0.027(4) 0.015(3) 0.000(3) -0.007(3) 0.017(3)
O7 0.017(4) 0.032(4) 0.034(4) 0.001(3) 0.000(3) 0.011(3)
O8 0.014(3) 0.014(3) 0.023(4) 0.002(3) 0.007(3) 0.001(3)
O9 0.038(4) 0.024(4) 0.009(3) -0.007(3) -0.010(3) 0.015(3)
O20 0.120(13) 0.107(12) 0.043(7) -0.001(7) 0.009(7) 0.085(11)
N2 0.059(9) 0.051(9) 0.113(15) -0.005(9) -0.010(9) 0.038(8)
C4 0.026(5) 0.021(5) 0.019(5) 0.002(4) 0.000(4) 0.017(4)
C5 0.034(6) 0.020(5) 0.056(8) 0.001(5) -0.006(6) 0.021(5)
Rb3 0.0319(6) 0.0319(6) 0.0236(9) 0.000 0.000 0.0159(3)
Rb4 0.0277(8) 0.0277(8) 0.0235(12) 0.000 0.000 0.0138(4)
Ti3 0.0139(8) 0.0159(8) 0.0119(8) 0.0002(6) -0.0016(6) 0.0080(6)
Ti4 0.0147(8) 0.0128(8) 0.0135(8) -0.0018(6) -0.0018(6) 0.0067(6)
Cl7 0.0497(18) 0.0436(17) 0.0255(14) -0.0021(12) -0.0011(12) 0.0296(15)
O10 0.017(4) 0.025(4) 0.033(4) 0.001(3) -0.001(3) 0.005(3)
O11 0.018(3) 0.022(4) 0.027(4) 0.003(3) 0.004(3) 0.013(3)
O12 0.032(4) 0.025(4) 0.016(3) -0.004(3) -0.008(3) 0.018(3)
O13 0.024(4) 0.024(4) 0.012(3) 0.001(3) 0.001(3) 0.009(3)
O14 0.016(3) 0.013(3) 0.016(3) -0.003(2) 0.000(3) 0.006(3)
O15 0.022(3) 0.014(3) 0.018(3) 0.000(3) -0.001(3) 0.009(3)
O16 0.015(4) 0.028(4) 0.041(5) -0.003(3) 0.000(3) 0.009(3)
O17 0.034(4) 0.025(4) 0.021(4) -0.009(3) -0.005(3) 0.016(4)
O18 0.018(3) 0.013(3) 0.030(4) 0.001(3) 0.001(3) 0.006(3)
O19 0.098(12) 0.103(12) 0.078(10) 0.005(9) 0.013(8) 0.074(10)
N1 0.069(10) 0.083(12) 0.071(10) 0.020(8) 0.010(8) 0.057(10)
C1 0.019(5) 0.029(5) 0.016(4) 0.003(4) 0.003(3) 0.018(4)
C2 0.025(5) 0.028(6) 0.041(7) -0.002(5) -0.009(5) 0.020(5)
Cl4 0.038(4) 0.054(5) 0.108(8) 0.029(5) -0.008(4) 0.022(4)
Cl8 0.025(3) 0.050(4) 0.054(4) 0.000(3) 0.009(3) 0.021(3)
Cl6 0.056(3) 0.056(3) 0.130(9) 0.000 0.000 0.0278(14)
Cl2 0.056(3) 0.056(3) 0.111(7) 0.000 0.000 0.0279(14)
Cl10 0.056(3) 0.070(4) 0.095(5) 0.024(3) 0.017(3) 0.022(3)
Cl3 0.062(5) 0.049(4) 0.071(5) 0.003(4) -0.027(4) 0.033(4)
Cl5 0.0351(15) 0.0357(15) 0.0332(15) 0.0113(12) -0.0115(12) 0.0159(13)
O21 0.108(12) 0.201(17) 0.091(12) -0.026(11) 0.021(9) 0.079(12)
O22 0.20(2) 0.140(19) 0.071(11) 0.033(12) -0.026(13) 0.086(18)

loop_
_atom_type_symbol
_atom_type_description
_atom_type_scat_dispersion_real
_atom_type_scat_dispersion_imag
_atom_type_scat_source
C C 0.0033 0.0016 'International Tables Vol C Tables 4.2.6.8 and 6.1.1.4'
Cl Cl 0.1484 0.1585 'International Tables Vol C Tables 4.2.6.8 and 6.1.1.4'
N N 0.0061 0.0033 'International Tables Vol C Tables 4.2.6.8 and 6.1.1.4'
O O 0.0106 0.0060 'International Tables Vol C Tables 4.2.6.8 and 6.1.1.4'
Rb Rb -0.9393 2.9676 'International Tables Vol C Tables 4.2.6.8 and 6.1.1.4'
Ti Ti 0.2776 0.4457 'International Tables Vol C Tables 4.2.6.8 and 6.1.1.4'

loop_
_geom_angle_atom_site_label_1
_geom_angle_atom_site_label_2
_geom_angle_atom_site_label_3
_geom_angle
_geom_angle_site_symmetry_1
_geom_angle_site_symmetry_3
O1 Rb1 O1 180.0 12_665 3_465
O1 Rb1 O1 60.000(1) 2_675 10_575
O1 Rb1 O1 120.000(1) 2_675 .
O1 Rb1 O1 120.000(1) 12_665 11_455
O1 Rb1 O1 120.000(1) 3_465 .
O1 Rb1 O1 60.000(1) 3_465 11_455
O1 Rb1 O1 120.000(1) 11_455 10_575
O1 Rb1 O1 60.0 12_665 2_675
O1 Rb1 O1 60.000(1) 12_665 .
O1 Rb1 O1 120.000(1) 3_465 2_675
O1 Rb1 O1 60.0 11_455 .
O1 Rb1 O1 180.0 11_455 2_675
O1 Rb1 O1 180.0 10_575 .
O1 Rb1 O1 60.000(1) 3_465 10_575
O1 Rb1 O1 120.000(1) 12_665 10_575
O3 Rb1 O1 131.23(17) 11_455 12_665
O3 Rb1 O1 131.12(16) 10_575 .
O3 Rb1 O1 89.87(17) 11_455 10_575
O3 Rb1 O1 48.77(17) 2_675 12_665
O3 Rb1 O1 48.77(17) 10_575 2_675
O3 Rb1 O1 89.87(17) 10_575 12_665
O3 Rb1 O1 48.77(17) 3_465 10_575
O3 Rb1 O1 48.88(16) 12_665 12_665
O3 Rb1 O1 131.12(16) 11_455 2_675
O3 Rb1 O1 131.12(16) 3_465 12_665
O3 Rb1 O1 89.87(17) 3_465 2_675
O3 Rb1 O1 90.13(17) . 12_665
O3 Rb1 O1 48.88(16) 10_575 10_575
O3 Rb1 O1 48.77(17) 11_455 3_465
O3 Rb1 O1 90.13(17) 11_455 .
O3 Rb1 O1 131.23(17) 2_675 3_465
O3 Rb1 O1 48.88(16) . .
O3 Rb1 O1 90.13(17) 10_575 3_465
O3 Rb1 O1 48.88(16) 2_675 2_675
O3 Rb1 O1 131.12(16) 12_665 3_465
O3 Rb1 O1 90.13(17) 12_665 2_675
O3 Rb1 O1 48.88(16) 3_465 3_465
O3 Rb1 O1 131.23(17) . 2_675
O3 Rb1 O1 89.87(17) . 3_465
O3 Rb1 O1 90.13(17) 2_675 10_575
O3 Rb1 O1 48.88(16) 11_455 11_455
O3 Rb1 O1 131.23(17) 12_665 10_575
O3 Rb1 O1 131.12(16) 2_675 11_455
O3 Rb1 O1 131.12(16) . 10_575
O3 Rb1 O1 131.23(17) 10_575 11_455
O3 Rb1 O1 89.87(17) 2_675 .
O3 Rb1 O1 89.87(17) 12_665 11_455
O3 Rb1 O1 48.76(17) 12_665 .
O3 Rb1 O1 90.13(17) 3_465 11_455
O3 Rb1 O1 48.77(17) . 11_455
O3 Rb1 O1 131.24(17) 3_465 .
O3 Rb1 O3 97.64(18) 11_455 3_465
O3 Rb1 O3 180.00(18) 12_665 3_465
O3 Rb1 O3 97.64(18) 12_665 .
O3 Rb1 O3 82.36(18) 2_675 3_465
O3 Rb1 O3 82.36(18) 2_675 .
O3 Rb1 O3 97.64(18) 10_575 3_465
O3 Rb1 O3 82.36(18) 3_465 .
O3 Rb1 O3 180.00(18) 11_455 2_675
O3 Rb1 O3 97.64(18) 11_455 .
O3 Rb1 O3 82.36(18) 11_455 10_575
O3 Rb1 O3 180.0 10_575 .
O3 Rb1 O3 97.64(18) 2_675 10_575
O3 Rb1 O3 82.36(18) 10_575 12_665
O3 Rb1 O3 82.36(18) 11_455 12_665
O3 Rb1 O3 97.64(18) 2_675 12_665
Rb1 Rb2 Ti1 58.80(3) . 3_465
Rb1 Rb2 Ti1 58.80(3) . 2_675
Ti1 Rb2 Ti1 95.59(4) 2_675 3_465
Cl1 Rb2 Rb1 128.96(6) . .
Cl1 Rb2 Rb1 128.96(6) 3_465 .
Cl1 Rb2 Rb1 128.96(6) 2_675 .
Cl1 Rb2 Ti1 108.52(6) 3_465 2_675
Cl1 Rb2 Ti1 75.75(6) 3_465 3_465
Cl1 Rb2 Ti1 108.52(6) . 3_465
Cl1 Rb2 Ti1 154.93(6) . 2_675
Cl1 Rb2 Ti1 75.75(6) 2_675 2_675
Cl1 Rb2 Ti1 154.93(6) 2_675 3_465
Cl1 Rb2 Cl1 84.66(9) 3_465 .
Cl1 Rb2 Cl1 84.66(9) 3_465 2_675
Cl1 Rb2 Cl1 84.66(9) . 2_675
Cl1 Rb2 O2 68.98(13) 3_465 3_465
Cl1 Rb2 O2 130.91(13) 3_465 .
Cl1 Rb2 O2 130.35(13) 3_465 2_675
Cl1 Rb2 O2 68.98(13) . .
Cl1 Rb2 O2 130.91(13) 2_675 3_465
Cl1 Rb2 O2 130.35(13) . 3_465
Cl1 Rb2 O2 130.35(13) 2_675 .
Cl1 Rb2 O2 68.98(13) 2_675 2_675
Cl1 Rb2 O2 130.91(13) . 2_675
O2 Rb2 Rb1 59.98(12) 2_675 .
O2 Rb2 Rb1 59.98(12) 3_465 .
O2 Rb2 Rb1 59.98(12) . .
O2 Rb2 Ti1 26.06(12) 2_675 2_675
O2 Rb2 Ti1 112.61(13) 2_675 3_465
O2 Rb2 Ti1 26.06(12) 3_465 3_465
O2 Rb2 Ti1 74.72(12) 3_465 2_675
O2 Rb2 Ti1 74.72(12) . 3_465
O2 Rb2 Ti1 112.61(13) . 2_675
O2 Rb2 O2 97.16(16) . 3_465
O2 Rb2 O2 97.15(16) . 2_675
O2 Rb2 O2 97.16(16) 3_465 2_675
O3 Rb2 Rb1 54.70(13) . .
O3 Rb2 Rb1 54.69(13) 2_675 .
O3 Rb2 Rb1 54.69(13) 3_465 .
O3 Rb2 Ti1 107.64(14) . 2_675
O3 Rb2 Ti1 107.64(14) 2_675 3_465
O3 Rb2 Ti1 25.05(13) . 3_465
O3 Rb2 Ti1 25.05(12) 3_465 2_675
O3 Rb2 Ti1 72.82(13) 2_675 2_675
O3 Rb2 Ti1 72.83(13) 3_465 3_465
O3 Rb2 Cl1 92.44(14) 2_675 2_675
O3 Rb2 Cl1 92.44(14) 3_465 3_465
O3 Rb2 Cl1 176.33(15) 2_675 3_465
O3 Rb2 Cl1 176.33(15) 3_465 .
O3 Rb2 Cl1 176.33(15) . 2_675
O3 Rb2 Cl1 92.84(14) . 3_465
O3 Rb2 Cl1 92.84(14) 3_465 2_675
O3 Rb2 Cl1 92.44(14) . .
O3 Rb2 Cl1 92.85(14) 2_675 .
O3 Rb2 O2 50.03(17) 3_465 2_675
O3 Rb2 O2 50.02(17) 2_675 2_675
O3 Rb2 O2 114.68(19) 3_465 .
O3 Rb2 O2 50.02(17) 3_465 3_465
O3 Rb2 O2 114.68(19) . 2_675
O3 Rb2 O2 114.67(19) 2_675 3_465
O3 Rb2 O2 50.02(17) . .
O3 Rb2 O2 50.03(17) 2_675 .
O3 Rb2 O2 50.03(17) . 3_465
O3 Rb2 O3 89.94(19) . 3_465
O3 Rb2 O3 89.94(19) . 2_675
O3 Rb2 O3 89.94(19) 3_465 2_675
Rb1 Ti1 Rb2 58.62(3) . .
O1 Ti1 Rb1 59.2(2) 12_665 .
O1 Ti1 Rb2 117.9(3) 12_665 .
O1 Ti1 O2 101.6(3) 12_665 .
O1 Ti1 O3 98.3(3) 12_665 2_675
O1 Ti1 O7 88.2(3) 12_665 .
O1 Ti1 O8 93.3(3) 12_665 .
O1 Ti1 O9 166.8(3) 12_665 .
O2 Ti1 Rb1 68.4(2) . .
O2 Ti1 Rb2 54.3(2) . .
O2 Ti1 O3 96.9(3) . 2_675
O2 Ti1 O7 91.4(3) . .
O2 Ti1 O8 162.7(3) . .
O2 Ti1 O9 85.1(3) . .
O3 Ti1 Rb1 56.7(2) 2_675 .
O3 Ti1 Rb2 45.2(2) 2_675 .
O3 Ti1 O7 168.2(3) 2_675 .
O3 Ti1 O8 89.4(3) 2_675 .
O3 Ti1 O9 92.0(3) 2_675 .
O7 Ti1 Rb1 134.8(2) . .
O7 Ti1 Rb2 138.8(2) . .
O7 Ti1 O9 80.2(3) . .
O8 Ti1 Rb1 127.8(2) . .
O8 Ti1 Rb2 125.2(2) . .
O8 Ti1 O7 80.4(3) . .
O8 Ti1 O9 78.6(3) . .
O9 Ti1 Rb1 133.9(2) . .
O9 Ti1 Rb2 75.3(2) . .
Rb1 Ti2 Rb2 58.63(3) . .
O1 Ti2 Rb1 59.3(2) . .
O1 Ti2 Rb2 117.9(3) . .
O1 Ti2 O2 101.2(3) . .
O1 Ti2 O3 98.9(3) . .
O1 Ti2 O4 94.3(3) . .
O1 Ti2 O5 88.6(3) . .
O1 Ti2 O6 166.8(3) . .
O2 Ti2 Rb1 68.4(2) . .
O2 Ti2 Rb2 54.2(2) . .
O2 Ti2 O3 96.9(3) . .
O2 Ti2 O4 161.8(3) . .
O2 Ti2 O5 91.7(3) . .
O2 Ti2 O6 85.1(3) . .
O3 Ti2 Rb1 56.8(2) . .
O3 Ti2 Rb2 45.2(2) . .
O3 Ti2 O4 90.0(3) . .
O3 Ti2 O5 167.3(3) . .
O3 Ti2 O6 91.8(3) . .
O4 Ti2 Rb1 128.6(2) . .
O4 Ti2 Rb2 125.4(2) . .
O4 Ti2 O5 79.2(3) . .
O4 Ti2 O6 77.8(3) . .
O5 Ti2 Rb1 135.7(2) . .
O5 Ti2 Rb2 138.6(2) . .
O5 Ti2 O6 79.5(3) . .
O6 Ti2 Rb1 133.9(2) . .
O6 Ti2 Rb2 75.2(2) . .
Ti1 O1 Rb1 93.3(3) 11_455 .
Ti2 O1 Rb1 93.3(3) . .
Ti2 O1 Ti1 173.3(5) . 11_455
Ti1 O2 Rb2 99.7(3) . .
Ti1 O2 Ti2 151.6(4) . .
Ti2 O2 Rb2 99.7(3) . .
Rb2 O3 Rb1 75.82(15) . .
Ti1 O3 Rb1 95.6(3) 3_465 .
Ti1 O3 Rb2 109.7(3) 3_465 .
Ti2 O3 Rb1 95.5(3) . .
Ti2 O3 Rb2 109.8(3) . .
Ti2 O3 Ti1 140.4(4) . 3_465
C4 O4 Ti2 131.9(6) . .
C4 O8 Ti1 133.9(7) 2_675 .
O4 C4 C5 115.6(9) . .
O8 C4 O4 128.0(9) 3_465 .
O8 C4 C5 116.3(9) 3_465 .
N2 C5 C4 109.4(10) . .
C6 C5 N2 111.9(18) . .
C6 C5 C4 115.3(17) . .
C5 C6 O20 97(2) . .
Rb4 Rb3 Ti4 58.73(3) . .
Rb4 Rb3 Ti4 58.73(3) . 3_565
Ti4 Rb3 Ti4 95.50(4) 3_565 .
Cl7 Rb3 Rb4 128.86(6) 3_565 .
Cl7 Rb3 Rb4 128.86(6) 2_665 .
Cl7 Rb3 Rb4 128.85(6) . .
Cl7 Rb3 Ti4 109.01(6) 2_665 .
Cl7 Rb3 Ti4 75.47(6) . .
Cl7 Rb3 Ti4 154.42(6) 2_665 3_565
Cl7 Rb3 Ti4 154.42(6) 3_565 .
Cl7 Rb3 Ti4 75.47(6) 3_565 3_565
Cl7 Rb3 Ti4 109.01(6) . 3_565
Cl7 Rb3 Cl7 84.82(9) . 3_565
Cl7 Rb3 Cl7 84.82(9) . 2_665
Cl7 Rb3 Cl7 84.81(9) 3_565 2_665
Cl7 Rb3 O15 68.79(13) 3_565 3_565
Cl7 Rb3 O15 130.66(13) . 3_565
Cl7 Rb3 O15 130.50(13) 3_565 .
Cl7 Rb3 O15 130.50(13) . 2_665
Cl7 Rb3 O15 68.79(13) . .
Cl7 Rb3 O15 130.66(13) 3_565 2_665
Cl7 Rb3 O15 130.66(13) 2_665 .
Cl7 Rb3 O15 68.79(13) 2_665 2_665
Cl7 Rb3 O15 130.50(13) 2_665 3_565
O14 Rb3 Rb4 54.91(13) 3_565 .
O14 Rb3 Rb4 54.91(13) . .
O14 Rb3 Rb4 54.91(13) 2_665 .
O14 Rb3 Ti4 72.98(13) . .
O14 Rb3 Ti4 72.97(13) 3_565 3_565
O14 Rb3 Ti4 107.73(14) 3_565 .
O14 Rb3 Ti4 107.73(14) 2_665 3_565
O14 Rb3 Ti4 24.92(13) . 3_565
O14 Rb3 Ti4 24.93(13) 2_665 .
O14 Rb3 Cl7 92.15(14) 3_565 2_665
O14 Rb3 Cl7 92.15(14) 2_665 .
O14 Rb3 Cl7 92.67(14) 3_565 3_565
O14 Rb3 Cl7 92.67(14) 2_665 2_665
O14 Rb3 Cl7 176.22(15) . 2_665
O14 Rb3 Cl7 92.67(14) . .
O14 Rb3 Cl7 176.22(15) 2_665 3_565
O14 Rb3 Cl7 176.22(15) 3_565 .
O14 Rb3 Cl7 92.15(14) . 3_565
O14 Rb3 O14 90.24(19) . 2_665
O14 Rb3 O14 90.24(19) . 3_565
O14 Rb3 O14 90.25(19) 3_565 2_665
O14 Rb3 O15 49.81(17) 2_665 .
O14 Rb3 O15 114.97(19) . 2_665
O14 Rb3 O15 50.40(17) 3_565 3_565
O14 Rb3 O15 50.40(17) 2_665 2_665
O14 Rb3 O15 50.39(17) . .
O14 Rb3 O15 114.97(19) 2_665 3_565
O14 Rb3 O15 114.97(19) 3_565 .
O14 Rb3 O15 49.81(17) . 3_565
O14 Rb3 O15 49.81(17) 3_565 2_665
O15 Rb3 Rb4 60.07(12) 3_565 .
O15 Rb3 Rb4 60.07(12) . .
O15 Rb3 Rb4 60.07(12) 2_665 .
O15 Rb3 Ti4 25.86(12) 3_565 3_565
O15 Rb3 Ti4 74.92(12) 2_665 .
O15 Rb3 Ti4 25.86(12) . .
O15 Rb3 Ti4 112.52(13) 2_665 3_565
O15 Rb3 Ti4 112.53(13) 3_565 .
O15 Rb3 Ti4 74.92(12) . 3_565
O15 Rb3 O15 97.27(16) 3_565 2_665
O15 Rb3 O15 97.27(16) 3_565 .
O15 Rb3 O15 97.27(16) . 2_665
O13 Rb4 O13 60.002(2) 13_565 3_565
O13 Rb4 O13 60.000(2) 14_455 3_565
O13 Rb4 O13 60.002(2) 13_565 2_665
O13 Rb4 O13 180.0 14_455 2_665
O13 Rb4 O13 120.001(3) 3_565 2_665
O13 Rb4 O13 119.998(2) . 3_565
O13 Rb4 O13 59.999(2) . 15
O13 Rb4 O13 180.0 15 3_565
O13 Rb4 O13 119.997(2) 14_455 15
O13 Rb4 O13 119.999(2) . 2_665
O13 Rb4 O13 180.0 . 13_565
O13 Rb4 O13 60.002(2) 15 2_665
O13 Rb4 O13 119.999(2) 14_455 13_565
O13 Rb4 O13 120.001(2) 15 13_565
O13 Rb4 O13 60.001(2) . 14_455
O14 Rb4 O13 49.09(17) 15 15
O14 Rb4 O13 49.09(17) . .
O14 Rb4 O13 131.20(16) . 2_665
O14 Rb4 O13 90.13(17) 13_565 15
O14 Rb4 O13 48.80(16) . 14_455
O14 Rb4 O13 130.92(17) 3_565 15
O14 Rb4 O13 90.13(17) 3_565 2_665
O14 Rb4 O13 48.80(16) 2_665 15
O14 Rb4 O13 49.09(17) 3_565 3_565
O14 Rb4 O13 89.87(17) 14_455 .
O14 Rb4 O13 90.13(17) 15 14_455
O14 Rb4 O13 48.80(16) 15 .
O14 Rb4 O13 89.87(17) 15 2_665
O14 Rb4 O13 130.92(17) . 13_565
O14 Rb4 O13 89.87(17) 3_565 14_455
O14 Rb4 O13 90.13(17) 14_455 13_565
O14 Rb4 O13 131.20(16) 14_455 15
O14 Rb4 O13 49.09(17) 13_565 13_565
O14 Rb4 O13 131.20(17) 2_665 3_565
O14 Rb4 O13 48.80(16) 3_565 13_565
O14 Rb4 O13 49.08(17) 14_455 14_455
O14 Rb4 O13 89.87(17) 2_665 13_565
O14 Rb4 O13 131.20(16) 13_565 14_455
O14 Rb4 O13 130.91(17) 13_565 .
O14 Rb4 O13 130.91(17) 14_455 2_665
O14 Rb4 O13 131.20(16) 3_565 .
O14 Rb4 O13 48.80(16) 13_565 2_665
O14 Rb4 O13 90.13(17) 2_665 .
O14 Rb4 O13 49.09(17) 2_665 2_665
O14 Rb4 O13 90.13(17) . 3_565
O14 Rb4 O13 130.92(17) 2_665 14_455
O14 Rb4 O13 48.80(16) 14_455 3_565
O14 Rb4 O13 89.87(17) . 15
O14 Rb4 O13 130.91(17) 15 3_565
O14 Rb4 O13 89.87(17) 13_565 3_565
O14 Rb4 O13 131.20(16) 15 13_565
O14 Rb4 O14 82.11(17) 15 13_565
O14 Rb4 O14 97.89(17) 13_565 2_665
O14 Rb4 O14 82.11(17) 14_455 15
O14 Rb4 O14 82.12(17) . 3_565
O14 Rb4 O14 82.11(17) 14_455 13_565
O14 Rb4 O14 97.88(17) 14_455 3_565
O14 Rb4 O14 97.89(17) 15 2_665
O14 Rb4 O14 180.0 15 3_565
O14 Rb4 O14 82.12(17) 3_565 2_665
O14 Rb4 O14 97.89(17) 13_565 3_565
O14 Rb4 O14 97.88(17) . 15
O14 Rb4 O14 82.12(17) . 2_665
O14 Rb4 O14 180.0 . 13_565
O14 Rb4 O14 180.0 14_455 2_665
O14 Rb4 O14 97.88(17) . 14_455
Rb4 Ti3 Rb3 58.63(3) . .
O10 Ti3 Rb3 137.9(2) . .
O10 Ti3 Rb4 134.7(2) . .
O10 Ti3 O12 79.3(3) . .
O11 Ti3 Rb3 125.0(2) . .
O11 Ti3 Rb4 128.5(2) . .
O11 Ti3 O10 80.8(3) . .
O11 Ti3 O12 78.4(3) . .
O12 Ti3 Rb3 75.3(2) . .
O12 Ti3 Rb4 133.9(2) . .
O13 Ti3 Rb3 117.6(2) . .
O13 Ti3 Rb4 59.0(2) . .
O13 Ti3 O10 88.9(3) . .
O13 Ti3 O11 94.4(3) . .
O13 Ti3 O12 167.0(3) . .
O13 Ti3 O14 98.6(3) . .
O13 Ti3 O15 101.4(3) . .
O14 Ti3 Rb3 45.1(2) . .
O14 Ti3 Rb4 57.1(2) . .
O14 Ti3 O10 168.2(3) . .
O14 Ti3 O11 89.5(3) . .
O14 Ti3 O12 92.2(3) . .
O15 Ti3 Rb3 54.3(2) . .
O15 Ti3 Rb4 68.5(2) . .
O15 Ti3 O10 90.5(3) . .
O15 Ti3 O11 161.8(3) . .
O15 Ti3 O12 84.3(3) . .
O15 Ti3 O14 96.9(3) . .
Rb4 Ti4 Rb3 58.69(3) . .
O13 Ti4 Rb3 117.8(3) 15 .
O13 Ti4 Rb4 59.1(2) 15 .
O13 Ti4 O14 99.1(3) 15 2_665
O13 Ti4 O15 101.4(3) 15 .
O13 Ti4 O16 89.0(4) 15 .
O13 Ti4 O17 166.6(3) 15 .
O13 Ti4 O18 94.8(3) 15 .
O14 Ti4 Rb3 45.0(2) 2_665 .
O14 Ti4 Rb4 57.2(2) 2_665 .
O14 Ti4 O16 167.1(3) 2_665 .
O14 Ti4 O17 91.7(3) 2_665 .
O14 Ti4 O18 89.7(3) 2_665 .
O15 Ti4 Rb3 54.2(2) . .
O15 Ti4 Rb4 68.7(2) . .
O15 Ti4 O14 96.9(3) . 2_665
O15 Ti4 O16 91.3(3) . .
O15 Ti4 O17 84.9(3) . .
O15 Ti4 O18 161.2(3) . .
O16 Ti4 Rb3 138.3(2) . .
O16 Ti4 Rb4 135.6(2) . .
O16 Ti4 O17 79.0(3) . .
O17 Ti4 Rb3 75.5(2) . .
O17 Ti4 Rb4 134.2(2) . .
O18 Ti4 Rb3 125.1(2) . .
O18 Ti4 Rb4 128.8(2) . .
O18 Ti4 O16 79.5(3) . .
O18 Ti4 O17 77.3(3) . .
C1 O11 Ti3 133.3(7) . .
Ti3 O13 Rb4 93.4(3) . .
Ti4 O13 Rb4 93.7(3) 14_455 .
Ti4 O13 Ti3 172.9(5) 14_455 .
Rb3 O14 Rb4 75.76(16) . .
Ti3 O14 Rb3 109.8(3) . .
Ti3 O14 Rb4 95.2(3) . .
Ti4 O14 Rb3 110.0(3) 3_565 .
Ti4 O14 Rb4 95.2(3) 3_565 .
Ti4 O14 Ti3 140.1(4) 3_565 .
Ti3 O15 Rb3 99.4(3) . .
Ti4 O15 Rb3 99.9(3) . .
Ti4 O15 Ti3 151.3(4) . .
C1 O18 Ti4 133.1(7) 2_665 .
O11 C1 O18 127.2(9) . 3_565
O11 C1 C2 115.7(9) . .
O18 C1 C2 117.1(10) 3_565 .
N1 C2 C3 110.4(13) . .
C1 C2 N1 110.4(10) . .
C1 C2 C3 110.8(12) . .
O19 C3 C2 101.9(16) . .

loop_
_geom_bond_atom_site_label_1
_geom_bond_atom_site_label_2
_geom_bond_distance
_geom_bond_site_symmetry_2
Rb1 O1 3.379(8) 12_665
Rb1 O1 3.379(8) .
Rb1 O1 3.379(8) 2_675
Rb1 O1 3.379(8) 3_465
Rb1 O1 3.379(8) 11_455
Rb1 O1 3.379(8) 10_575
Rb1 O3 3.298(7) 11_455
Rb1 O3 3.298(7) 3_465
Rb1 O3 3.298(7) .
Rb1 O3 3.298(7) 2_675
Rb1 O3 3.298(7) 10_575
Rb1 O3 3.298(7) 12_665
Rb2 Ti1 4.074(2) 2_675
Rb2 Ti1 4.074(2) 3_465
Rb2 Cl1 3.341(3) .
Rb2 Cl1 3.341(4) 3_465
Rb2 Cl1 3.341(3) 2_675
Rb2 O2 3.355(7) .
Rb2 O2 3.355(7) 2_675
Rb2 O2 3.355(7) 3_465
Rb2 O3 3.073(7) 3_465
Rb2 O3 3.073(7) 2_675
Rb2 O3 3.073(7) .
Ti1 O1 1.812(7) 12_665
Ti1 O2 1.815(7) .
Ti1 O3 1.832(7) 2_675
Ti1 O7 2.129(8) .
Ti1 O8 2.111(7) .
Ti1 O9 2.162(7) .
Ti2 O1 1.806(7) .
Ti2 O2 1.818(7) .
Ti2 O3 1.831(7) .
Ti2 O4 2.110(7) .
Ti2 O5 2.143(8) .
Ti2 O6 2.176(7) .
O1 Ti1 1.812(7) 11_455
O3 Ti1 1.832(7) 3_465
O4 C4 1.255(13) .
O8 C4 1.211(13) 2_675
O20 C6 1.77(4) .
N2 C5 1.54(2) .
C4 O8 1.211(13) 3_465
C4 C5 1.543(14) .
C5 C6 1.39(3) .
Rb3 Rb4 3.9212(19) .
Rb3 Ti4 4.074(2) .
Rb3 Ti4 4.074(2) 3_565
Rb3 Cl7 3.336(4) 2_665
Rb3 Cl7 3.336(4) 3_565
Rb3 Cl7 3.336(4) .
Rb3 O14 3.068(7) 3_565
Rb3 O14 3.068(7) 2_665
Rb3 O14 3.068(7) .
Rb3 O15 3.354(7) 3_565
Rb3 O15 3.354(7) .
Rb3 O15 3.354(7) 2_665
Rb4 O13 3.372(8) 3_565
Rb4 O13 3.372(8) 2_665
Rb4 O13 3.372(8) 13_565
Rb4 O13 3.372(8) .
Rb4 O13 3.372(8) 15
Rb4 O13 3.372(8) 14_455
Rb4 O14 3.310(7) 14_455
Rb4 O14 3.310(7) 2_665
Rb4 O14 3.310(7) .
Rb4 O14 3.310(7) 15
Rb4 O14 3.310(7) 13_565
Rb4 O14 3.310(7) 3_565
Ti3 O10 2.123(8) .
Ti3 O11 2.107(7) .
Ti3 O12 2.151(7) .
Ti3 O13 1.824(7) .
Ti3 O14 1.838(7) .
Ti3 O15 1.832(7) .
Ti4 O13 1.800(7) 15
Ti4 O14 1.827(7) 2_665
Ti4 O15 1.804(7) .
Ti4 O16 2.150(8) .
Ti4 O17 2.157(8) .
Ti4 O18 2.106(7) .
O11 C1 1.241(13) .
O13 Ti4 1.800(7) 14_455
O14 Ti4 1.827(7) 3_565
O18 C1 1.244(13) 2_665
O19 C3 1.50(3) .
N1 C2 1.53(2) .
C1 O18 1.244(13) 3_565
C1 C2 1.513(14) .
C2 C3 1.55(3) .

loop_
_geom_torsion_atom_site_label_1
_geom_torsion_atom_site_label_2
_geom_torsion_atom_site_label_3
_geom_torsion_atom_site_label_4
_geom_torsion
_geom_torsion_site_symmetry_1
_geom_torsion_site_symmetry_4
Rb1 Ti1 O2 Rb2 -66.12(15) . .
Rb1 Ti1 O2 Ti2 66.2(9) . .
Rb1 Ti2 O2 Rb2 66.09(15) . .
Rb1 Ti2 O2 Ti1 -66.2(9) . .
Rb1 Ti2 O3 Rb2 -76.9(2) . .
Rb1 Ti2 O3 Ti1 105.7(7) . 3_465
Rb2 Ti1 O2 Ti2 132.3(10) . .
Rb2 Ti2 O1 Rb1 -1.1(3) . .
Rb2 Ti2 O2 Ti1 -132.3(10) . .
Rb2 Ti2 O3 Rb1 76.9(2) . .
Rb2 Ti2 O3 Ti1 -177.4(8) . 3_465
Ti2 O4 C4 O8 4.3(17) . 3_465
Ti2 O4 C4 C5 -177.3(8) . .
O1 Ti1 O2 Rb2 -116.1(3) 12_665 .
O1 Ti1 O2 Ti2 16.2(10) 12_665 .
O1 Ti2 O2 Rb2 116.5(3) . .
O1 Ti2 O2 Ti1 -15.9(10) . .
O1 Ti2 O3 Rb1 -43.9(3) . .
O1 Ti2 O3 Rb2 -120.8(3) . .
O1 Ti2 O3 Ti1 61.7(7) . 3_465
O2 Ti2 O1 Rb1 -56.4(3) . .
O2 Ti2 O3 Rb1 58.6(3) . .
O2 Ti2 O3 Rb2 -18.3(3) . .
O2 Ti2 O3 Ti1 164.3(6) . 3_465
O3 Ti1 O2 Rb2 -16.1(3) 2_675 .
O3 Ti1 O2 Ti2 116.3(9) 2_675 .
O3 Ti2 O1 Rb1 42.5(3) . .
O3 Ti2 O2 Rb2 15.9(3) . .
O3 Ti2 O2 Ti1 -116.4(9) . .
O4 Ti2 O1 Rb1 133.1(2) . .
O4 Ti2 O2 Rb2 -95.4(10) . .
O4 Ti2 O2 Ti1 132.2(10) . .
O4 Ti2 O3 Rb1 -138.3(3) . .
O4 Ti2 O3 Rb2 144.8(3) . .
O4 Ti2 O3 Ti1 -32.6(7) . 3_465
O4 C4 C5 N2 -5.1(16) . .
O4 C4 C5 C6 -132.2(18) . .
O5 Ti2 O1 Rb1 -147.9(3) . .
O5 Ti2 O2 Rb2 -154.7(3) . .
O5 Ti2 O2 Ti1 73.0(9) . .
O5 Ti2 O3 Rb1 -169.5(14) . .
O5 Ti2 O3 Rb2 113.7(15) . .
O5 Ti2 O3 Ti1 -63.8(18) . 3_465
O6 Ti2 O1 Rb1 -173.8(13) . .
O6 Ti2 O2 Rb2 -75.3(3) . .
O6 Ti2 O2 Ti1 152.3(9) . .
O6 Ti2 O3 Rb1 143.9(2) . .
O6 Ti2 O3 Rb2 67.0(3) . .
O6 Ti2 O3 Ti1 -110.5(6) . 3_465
O7 Ti1 O2 Rb2 155.4(3) . .
O7 Ti1 O2 Ti2 -72.2(9) . .
O8 Ti1 O2 Rb2 94.5(10) . .
O8 Ti1 O2 Ti2 -133.2(10) . .
O8 C4 C5 N2 173.5(12) 3_465 .
O8 C4 C5 C6 46(2) 3_465 .
O9 Ti1 O2 Rb2 75.4(3) . .
O9 Ti1 O2 Ti2 -152.3(9) . .
N2 C5 C6 O20 -62.2(19) . .
C4 C5 C6 O20 64(2) . .
Rb3 Ti3 O13 Rb4 0.5(3) . .
Rb3 Ti3 O14 Rb4 -76.7(2) . .
Rb3 Ti3 O14 Ti4 179.(1) . 3_565
Rb3 Ti3 O15 Ti4 131.8(10) . .
Rb3 Ti4 O15 Ti3 -131.7(10) . .
Rb4 Ti3 O14 Rb3 76.7(2) . .
Rb4 Ti3 O14 Ti4 -104.5(7) . 3_565
Rb4 Ti3 O15 Rb3 -66.08(15) . .
Rb4 Ti3 O15 Ti4 65.7(9) . .
Rb4 Ti4 O15 Rb3 66.02(15) . .
Rb4 Ti4 O15 Ti3 -65.7(9) . .
Ti3 O11 C1 O18 -3.2(17) . 3_565
Ti3 O11 C1 C2 175.7(7) . .
O10 Ti3 O13 Rb4 146.3(3) . .
O10 Ti3 O14 Rb3 -110.4(16) . .
O10 Ti3 O14 Rb4 172.9(15) . .
O10 Ti3 O14 Ti4 68.4(18) . 3_565
O10 Ti3 O15 Rb3 155.1(3) . .
O10 Ti3 O15 Ti4 -73.1(9) . .
O11 Ti3 O13 Rb4 -133.0(2) . .
O11 Ti3 O14 Rb3 -144.9(3) . .
O11 Ti3 O14 Rb4 138.4(3) . .
O11 Ti3 O14 Ti4 33.9(6) . 3_565
O11 Ti3 O15 Rb3 94.2(10) . .
O11 Ti3 O15 Ti4 -133.9(9) . .
O11 C1 C2 N1 179.2(11) . .
O11 C1 C2 C3 56.6(15) . .
O12 Ti3 O13 Rb4 171.4(13) . .
O12 Ti3 O14 Rb3 -66.6(3) . .
O12 Ti3 O14 Rb4 -143.3(2) . .
O12 Ti3 O14 Ti4 112.2(6) . 3_565
O12 Ti3 O15 Rb3 75.9(3) . .
O12 Ti3 O15 Ti4 -152.3(9) . .
O13 Ti3 O14 Rb3 120.7(3) . .
O13 Ti3 O14 Rb4 44.0(3) . .
O13 Ti3 O14 Ti4 -60.5(7) . 3_565
O13 Ti3 O15 Rb3 -115.9(3) . .
O13 Ti3 O15 Ti4 15.9(10) . .
O13 Ti4 O15 Rb3 116.1(3) 15 .
O13 Ti4 O15 Ti3 -15.6(10) 15 .
O14 Ti3 O13 Rb4 -42.9(3) . .
O14 Ti3 O15 Rb3 -15.6(3) . .
O14 Ti3 O15 Ti4 116.2(9) . .
O14 Ti4 O15 Rb3 15.3(3) 2_665 .
O14 Ti4 O15 Ti3 -116.4(9) 2_665 .
O15 Ti3 O13 Rb4 56.0(3) . .
O15 Ti3 O14 Rb3 18.0(3) . .
O15 Ti3 O14 Rb4 -58.7(3) . .
O15 Ti3 O14 Ti4 -163.2(6) . 3_565
O16 Ti4 O15 Rb3 -154.7(3) . .
O16 Ti4 O15 Ti3 73.6(9) . .
O17 Ti4 O15 Rb3 -75.8(3) . .
O17 Ti4 O15 Ti3 152.4(9) . .
O18 Ti4 O15 Rb3 -94.5(10) . .
O18 Ti4 O15 Ti3 133.7(9) . .
O18 C1 C2 N1 -1.7(15) 3_565 .
O18 C1 C2 C3 -124.4(13) 3_565 .
N1 C2 C3 O19 -63.3(17) . .
C1 C2 C3 O19 59.3(17) . .

loop_
_platon_squeeze_void_nr
_platon_squeeze_void_average_x
_platon_squeeze_void_average_y
_platon_squeeze_void_average_z
_platon_squeeze_void_volume
_platon_squeeze_void_count_electrons
_platon_squeeze_void_content
1 -0.333 0.333 0.074 356 128 ' '
2 0.000 0.000 0.259 352 127 ' '
3 0.000 1.000 0.741 353 127 ' '
4 0.333 0.667 0.926 356 127 ' '
5 0.333 0.667 0.408 356 127 ' '
6 0.667 0.333 0.593 357 127 ' '
